data_1547678
loop_
_publ_author_name
'Chen, Rongxiang'
'Zhao, Yanwei'
'Fang, Shangwen'
'Long, Wenhao'
'Sun, Hongmei'
'Wan, Xiaobing'

_publ_section_title
;
 Coupling Reaction of Cu-Based Carbene and Nitroso Radical:
 A&#x00A0;Tandem Reaction To Construct Isoxazolines.
;
_journal_issue 21
_journal_name_full 'Organic letters'
_journal_page_first 5896
_journal_page_last 5899
_journal_paper_doi 10.1021/acs.orglett.7b02885
_journal_volume 19
_journal_year 2017
_chemical_formula_sum 'C16 H15 N O3'
_chemical_formula_weight 269.29
_space_group_crystal_system orthorhombic
_space_group_IT_number 61
_space_group_name_Hall '-P 2ac 2ab'
_space_group_name_H-M_alt 'P b c a'
_symmetry_space_group_name_Hall '-P 2ac 2ab'
_symmetry_space_group_name_H-M 'P b c a'
_atom_sites_solution_hydrogens geom
_audit_creation_method SHELXL-2014/7
_cell_angle_alpha 90
_cell_angle_beta 90
_cell_angle_gamma 90
_cell_formula_units_Z 8
_cell_length_a 11.8722(4)
_cell_length_b 8.4475(4)
_cell_length_c 26.7964(10)
_cell_measurement_reflns_used 5827
_cell_measurement_temperature 223(2)
_cell_measurement_theta_max 26.84
_cell_measurement_theta_min 3.04
_cell_volume 2687.42(19)
_computing_structure_refinement 'SHELXL-2014/7 (Sheldrick, 2014)'
_diffrn_ambient_temperature 223(2)
_diffrn_measured_fraction_theta_full 0.999
_diffrn_measured_fraction_theta_max 0.997
_diffrn_measurement_device_type 'Bruker APEX-II CCD'
_diffrn_measurement_method '\f and \w scans'
_diffrn_radiation_type MoK\a
_diffrn_radiation_wavelength 0.71073
_diffrn_reflns_av_R_equivalents 0.0841
_diffrn_reflns_av_unetI/netI 0.1064
_diffrn_reflns_Laue_measured_fraction_full 0.999
_diffrn_reflns_Laue_measured_fraction_max 0.997
_diffrn_reflns_limit_h_max 15
_diffrn_reflns_limit_h_min -15
_diffrn_reflns_limit_k_max 10
_diffrn_reflns_limit_k_min -10
_diffrn_reflns_limit_l_max 34
_diffrn_reflns_limit_l_min -26
_diffrn_reflns_number 9047
_diffrn_reflns_point_group_measured_fraction_full 0.999
_diffrn_reflns_point_group_measured_fraction_max 0.997
_diffrn_reflns_theta_full 25.242
_diffrn_reflns_theta_max 27.532
_diffrn_reflns_theta_min 2.292
_exptl_absorpt_coefficient_mu 0.092
_exptl_absorpt_correction_type multi-scan
_exptl_crystal_colour colourless
_exptl_crystal_density_diffrn 1.331
_exptl_crystal_description block
_exptl_crystal_F_000 1136
_exptl_crystal_size_max 0.600
_exptl_crystal_size_mid 0.240
_exptl_crystal_size_min 0.200
_exptl_transmission_factor_max 0.7456
_exptl_transmission_factor_min 0.3275
_refine_diff_density_max 0.469
_refine_diff_density_min -0.449
_refine_diff_density_rms 0.148
_refine_ls_extinction_coef 0.061(6)
_refine_ls_extinction_expression Fc^*^=kFc[1+0.001xFc^2^\l^3^/sin(2\q)]^-1/4^
_refine_ls_extinction_method 'SHELXL-2014/7 (Sheldrick 2014'
_refine_ls_goodness_of_fit_ref 1.049
_refine_ls_hydrogen_treatment constr
_refine_ls_matrix_type full
_refine_ls_number_parameters 183
_refine_ls_number_reflns 3079
_refine_ls_number_restraints 0
_refine_ls_restrained_S_all 1.049
_refine_ls_R_factor_all 0.1499
_refine_ls_R_factor_gt 0.0807
_refine_ls_shift/su_max 0.000
_refine_ls_shift/su_mean 0.000
_refine_ls_structure_factor_coef Fsqd
_refine_ls_weighting_details 'w=1/[\s^2^(Fo^2^)+(0.1000P)^2^] where P=(Fo^2^+2Fc^2^)/3'
_refine_ls_weighting_scheme calc
_refine_ls_wR_factor_gt 0.1713
_refine_ls_wR_factor_ref 0.2156
_reflns_Friedel_coverage 0.000
_reflns_number_gt 1696
_reflns_number_total 3079
_reflns_threshold_expression 'I > 2\s(I)'
_cod_data_source_file ol7b02885_si_001.cif
_cod_data_source_block b170508a_0m_a_a
_cod_depositor_comments 'Adding full bibliography for 1547678.cif.'
_cod_database_code 1547678
_shelx_shelxl_version_number 2014/7
_shelx_space_group_comment
;
The symmetry employed for this shelxl refinement is uniquely defined
by the following loop, which should always be used as a source of
symmetry information in preference to the above space-group names.
They are only intended as comments.
;
_shelx_estimated_absorpt_t_min 0.947
_shelx_estimated_absorpt_t_max 0.982

loop_
_space_group_symop_operation_xyz
'x, y, z'
'-x+1/2, -y, z+1/2'
'x+1/2, -y+1/2, -z'
'-x, y+1/2, -z+1/2'
'-x, -y, -z'
'x-1/2, y, -z-1/2'
'-x-1/2, y-1/2, z'
'x, -y-1/2, z-1/2'

loop_
_atom_site_label
_atom_site_type_symbol
_atom_site_fract_x
_atom_site_fract_y
_atom_site_fract_z
_atom_site_U_iso_or_equiv
_atom_site_adp_type
_atom_site_occupancy
_atom_site_site_symmetry_order
_atom_site_calc_flag
_atom_site_refinement_flags_posn
_atom_site_refinement_flags_adp
C1 C 0.1664(2) 0.0549(3) 0.14346(9) 0.0433(7) Uani 1 1 d . .
C2 C 0.0856(2) 0.1114(3) 0.11179(11) 0.0524(7) Uani 1 1 d . .
H2 H 0.0925 0.0915 0.0774 0.063 Uiso 1 1 calc R U
C3 C -0.0061(3) 0.1971(4) 0.12877(13) 0.0657(9) Uani 1 1 d . .
H3 H -0.0598 0.2353 0.1060 0.079 Uiso 1 1 calc R U
C4 C -0.0185(3) 0.2261(4) 0.17830(14) 0.0675(10) Uani 1 1 d . .
H4 H -0.0811 0.2841 0.1896 0.081 Uiso 1 1 calc R U
C5 C 0.0617(3) 0.1698(4) 0.21323(12) 0.0567(8) Uani 1 1 d . .
C6 C 0.0507(3) 0.1989(5) 0.26492(14) 0.0802(11) Uani 1 1 d . .
H6 H -0.0119 0.2557 0.2768 0.096 Uiso 1 1 calc R U
C7 C 0.1292(4) 0.1459(5) 0.29753(13) 0.0881(13) Uani 1 1 d . .
H7 H 0.1212 0.1678 0.3317 0.106 Uiso 1 1 calc R U
C8 C 0.2223(4) 0.0588(5) 0.28084(12) 0.0797(12) Uani 1 1 d . .
H8 H 0.2754 0.0209 0.3039 0.096 Uiso 1 1 calc R U
C9 C 0.2361(3) 0.0288(4) 0.23111(11) 0.0578(8) Uani 1 1 d . .
H9 H 0.2994 -0.0283 0.2201 0.069 Uiso 1 1 calc R U
C10 C 0.1560(2) 0.0830(3) 0.19607(10) 0.0458(7) Uani 1 1 d . .
C11 C 0.2688(2) -0.0276(3) 0.12390(9) 0.0468(7) Uani 1 1 d . .
H11 H 0.2871 -0.1181 0.1459 0.056 Uiso 1 1 calc R U
C12 C 0.3732(2) 0.0770(3) 0.11806(9) 0.0454(7) Uani 1 1 d . .
H12A H 0.3626 0.1810 0.1336 0.054 Uiso 1 1 calc R U
H12B H 0.4405 0.0265 0.1320 0.054 Uiso 1 1 calc R U
C13 C 0.3792(2) 0.0886(3) 0.06246(9) 0.0441(7) Uani 1 1 d . .
C14 C 0.4586(2) 0.1892(4) 0.03400(10) 0.0527(8) Uani 1 1 d . .
C15 C 0.6253(3) 0.3413(4) 0.04062(11) 0.0613(8) Uani 1 1 d . .
H15A H 0.5914 0.4366 0.0262 0.074 Uiso 1 1 calc R U
H15B H 0.6634 0.2825 0.0140 0.074 Uiso 1 1 calc R U
C16 C 0.7066(3) 0.3848(5) 0.08010(12) 0.0700(10) Uani 1 1 d . .
H16A H 0.6682 0.4442 0.1060 0.105 Uiso 1 1 calc R U
H16B H 0.7661 0.4494 0.0659 0.105 Uiso 1 1 calc R U
H16C H 0.7390 0.2896 0.0944 0.105 Uiso 1 1 calc R U
N1 N 0.3109(2) -0.0004(3) 0.03906(8) 0.0549(7) Uani 1 1 d . .
O1 O 0.24633(19) -0.0863(2) 0.07331(7) 0.0612(6) Uani 1 1 d . .
O2 O 0.53864(16) 0.2426(2) 0.06393(6) 0.0551(6) Uani 1 1 d . .
O3 O 0.4513(2) 0.2183(3) -0.00964(7) 0.0842(8) Uani 1 1 d . .

loop_
_atom_site_aniso_label
_atom_site_aniso_U_11
_atom_site_aniso_U_22
_atom_site_aniso_U_33
_atom_site_aniso_U_23
_atom_site_aniso_U_13
_atom_site_aniso_U_12
C1 0.0379(15) 0.0393(14) 0.0526(14) 0.0037(12) -0.0035(11) -0.0082(12)
C2 0.0407(16) 0.0564(17) 0.0600(15) 0.0052(14) -0.0061(13) -0.0049(15)
C3 0.0392(17) 0.074(2) 0.084(2) 0.0152(18) -0.0073(16) -0.0001(17)
C4 0.0339(16) 0.061(2) 0.108(3) 0.0059(19) 0.0146(17) 0.0015(16)
C5 0.0459(17) 0.0550(17) 0.0690(18) -0.0013(14) 0.0158(14) -0.0123(16)
C6 0.076(3) 0.085(3) 0.080(2) -0.015(2) 0.033(2) -0.022(2)
C7 0.101(3) 0.109(3) 0.0544(19) -0.018(2) 0.018(2) -0.043(3)
C8 0.089(3) 0.099(3) 0.0507(17) 0.0125(18) -0.0094(18) -0.035(2)
C9 0.0539(18) 0.0632(18) 0.0565(15) 0.0074(15) -0.0054(13) -0.0116(16)
C10 0.0405(16) 0.0431(14) 0.0539(14) 0.0047(12) 0.0022(12) -0.0132(13)
C11 0.0491(17) 0.0411(14) 0.0502(14) 0.0002(12) -0.0062(12) -0.0032(13)
C12 0.0363(15) 0.0491(15) 0.0507(14) 0.0048(12) -0.0021(12) 0.0026(13)
C13 0.0358(14) 0.0475(15) 0.0490(13) -0.0042(12) -0.0005(12) 0.0070(13)
C14 0.0436(17) 0.0652(19) 0.0493(15) -0.0008(13) 0.0050(12) 0.0052(15)
C15 0.0564(19) 0.071(2) 0.0567(16) 0.0019(15) 0.0130(14) -0.0121(17)
C16 0.0478(19) 0.088(3) 0.074(2) -0.0015(18) 0.0064(16) -0.0109(19)
N1 0.0515(15) 0.0591(15) 0.0541(13) -0.0110(12) 0.0022(11) -0.0006(13)
O1 0.0637(14) 0.0564(12) 0.0634(12) -0.0151(10) 0.0019(10) -0.0152(11)
O2 0.0481(12) 0.0699(14) 0.0473(9) 0.0032(9) 0.0044(9) -0.0090(11)
O3 0.0762(17) 0.128(2) 0.0487(12) 0.0120(13) -0.0018(11) -0.0225(15)

loop_
_atom_type_symbol
_atom_type_description
_atom_type_scat_dispersion_real
_atom_type_scat_dispersion_imag
_atom_type_scat_source
C C 0.0033 0.0016 'International Tables Vol C Tables 4.2.6.8 and 6.1.1.4'
H H 0.0000 0.0000 'International Tables Vol C Tables 4.2.6.8 and 6.1.1.4'
N N 0.0061 0.0033 'International Tables Vol C Tables 4.2.6.8 and 6.1.1.4'
O O 0.0106 0.0060 'International Tables Vol C Tables 4.2.6.8 and 6.1.1.4'

loop_
_geom_angle_atom_site_label_1
_geom_angle_atom_site_label_2
_geom_angle_atom_site_label_3
_geom_angle
C2 C1 C10 119.5(3)
C2 C1 C11 121.0(2)
C10 C1 C11 119.4(2)
C1 C2 C3 122.0(3)
C1 C2 H2 119.0
C3 C2 H2 119.0
C4 C3 C2 120.1(3)
C4 C3 H3 120.0
C2 C3 H3 120.0
C3 C4 C5 120.8(3)
C3 C4 H4 119.6
C5 C4 H4 119.6
C6 C5 C10 118.8(3)
C6 C5 C4 121.8(3)
C10 C5 C4 119.4(3)
C7 C6 C5 120.8(4)
C7 C6 H6 119.6
C5 C6 H6 119.6
C6 C7 C8 120.7(3)
C6 C7 H7 119.6
C8 C7 H7 119.6
C9 C8 C7 120.2(3)
C9 C8 H8 119.9
C7 C8 H8 119.9
C8 C9 C10 120.5(3)
C8 C9 H9 119.8
C10 C9 H9 119.8
C9 C10 C5 119.0(3)
C9 C10 C1 122.8(3)
C5 C10 C1 118.2(3)
O1 C11 C1 109.5(2)
O1 C11 C12 104.3(2)
C1 C11 C12 115.1(2)
O1 C11 H11 109.2
C1 C11 H11 109.2
C12 C11 H11 109.2
C13 C12 C11 100.3(2)
C13 C12 H12A 111.7
C11 C12 H12A 111.7
C13 C12 H12B 111.7
C11 C12 H12B 111.7
H12A C12 H12B 109.5
N1 C13 C14 119.4(2)
N1 C13 C12 115.0(2)
C14 C13 C12 125.5(2)
O3 C14 O2 125.1(3)
O3 C14 C13 125.0(3)
O2 C14 C13 109.9(2)
O2 C15 C16 107.2(2)
O2 C15 H15A 110.3
C16 C15 H15A 110.3
O2 C15 H15B 110.3
C16 C15 H15B 110.3
H15A C15 H15B 108.5
C15 C16 H16A 109.5
C15 C16 H16B 109.5
H16A C16 H16B 109.5
C15 C16 H16C 109.5
H16A C16 H16C 109.5
H16B C16 H16C 109.5
C13 N1 O1 109.4(2)
N1 O1 C11 109.37(19)
C14 O2 C15 116.1(2)

loop_
_geom_bond_atom_site_label_1
_geom_bond_atom_site_label_2
_geom_bond_distance
C1 C2 1.367(4)
C1 C10 1.435(3)
C1 C11 1.496(4)
C2 C3 1.384(4)
C2 H2 0.9400
C3 C4 1.358(5)
C3 H3 0.9400
C4 C5 1.417(5)
C4 H4 0.9400
C5 C6 1.413(5)
C5 C10 1.415(4)
C6 C7 1.354(6)
C6 H6 0.9400
C7 C8 1.401(6)
C7 H7 0.9400
C8 C9 1.366(4)
C8 H8 0.9400
C9 C10 1.413(4)
C9 H9 0.9400
C11 O1 1.468(3)
C11 C12 1.531(4)
C11 H11 0.9900
C12 C13 1.495(3)
C12 H12A 0.9800
C12 H12B 0.9800
C13 N1 1.271(3)
C13 C14 1.481(4)
C14 O3 1.198(3)
C14 O2 1.322(3)
C15 O2 1.464(3)
C15 C16 1.479(5)
C15 H15A 0.9800
C15 H15B 0.9800
C16 H16A 0.9700
C16 H16B 0.9700
C16 H16C 0.9700
N1 O1 1.399(3)

loop_
_geom_torsion_atom_site_label_1
_geom_torsion_atom_site_label_2
_geom_torsion_atom_site_label_3
_geom_torsion_atom_site_label_4
_geom_torsion
C10 C1 C2 C3 0.8(4)
C11 C1 C2 C3 -175.7(3)
C1 C2 C3 C4 -0.7(5)
C2 C3 C4 C5 0.2(5)
C3 C4 C5 C6 179.8(3)
C3 C4 C5 C10 0.2(4)
C10 C5 C6 C7 0.5(5)
C4 C5 C6 C7 -179.1(3)
C5 C6 C7 C8 -1.0(6)
C6 C7 C8 C9 1.3(6)
C7 C8 C9 C10 -1.0(5)
C8 C9 C10 C5 0.5(4)
C8 C9 C10 C1 179.9(3)
C6 C5 C10 C9 -0.3(4)
C4 C5 C10 C9 179.3(3)
C6 C5 C10 C1 -179.7(3)
C4 C5 C10 C1 -0.1(4)
C2 C1 C10 C9 -179.8(3)
C11 C1 C10 C9 -3.3(4)
C2 C1 C10 C5 -0.4(4)
C11 C1 C10 C5 176.2(2)
C2 C1 C11 O1 -20.9(3)
C10 C1 C11 O1 162.6(2)
C2 C1 C11 C12 96.3(3)
C10 C1 C11 C12 -80.2(3)
O1 C11 C12 C13 11.6(3)
C1 C11 C12 C13 -108.4(2)
C11 C12 C13 N1 -8.0(3)
C11 C12 C13 C14 173.9(2)
N1 C13 C14 O3 15.1(5)
C12 C13 C14 O3 -166.9(3)
N1 C13 C14 O2 -165.2(2)
C12 C13 C14 O2 12.8(4)
C14 C13 N1 O1 178.7(2)
C12 C13 N1 O1 0.5(3)
C13 N1 O1 C11 7.9(3)
C1 C11 O1 N1 111.3(2)
C12 C11 O1 N1 -12.4(3)
O3 C14 O2 C15 -1.7(4)
C13 C14 O2 C15 178.6(2)
C16 C15 O2 C14 -178.9(3)
